data_2016098
loop_
_publ_author_name
'Vasyl Kinzhybalo'
'Jan Janczak'

_publ_section_title
;
 Aqua(phthalocyaninato-\k^4^<i>N</i>)magnesium(II) 3-chloropyridine
 disolvate
;
_journal_coeditor_code GG3098
_journal_issue 8
_journal_name_full 'Acta Crystallographica Section C'
_journal_page_first m357
_journal_page_last m360
_journal_paper_doi 10.1107/S0108270107030089
_journal_volume 63
_journal_year 2007
_chemical_formula_iupac '[Mg (C32 H16 N8) (H2 O)], 2C5 H4 Cl N'
_chemical_formula_moiety 'C32 H18 Mg N8 O, 2(C5 H4 Cl N)'
_chemical_formula_sum 'C42 H26 Cl2 Mg N10 O'
_chemical_formula_weight 781.94
_chemical_name_systematic
;
Aqua(phthalocyaninato-\k^4^N)magnesium(II) 3-chloropyridine disolvate
;
_space_group_IT_number 14
_symmetry_cell_setting monoclinic
_symmetry_space_group_name_Hall '-P 2yn'
_symmetry_space_group_name_H-M 'P 1 21/n 1'
_atom_sites_solution_hydrogens geom
_atom_sites_solution_primary direct
_atom_sites_solution_secondary difmap
_audit_creation_method SHELXL-97
_cell_angle_alpha 90
_cell_angle_beta 105.800(10)
_cell_angle_gamma 90
_cell_formula_units_Z 4
_cell_length_a 14.981(3)
_cell_length_b 13.956(2)
_cell_length_c 18.309(3)
_cell_measurement_reflns_used 1452
_cell_measurement_temperature 295(2)
_cell_measurement_theta_max 28.0
_cell_measurement_theta_min 3.11
_cell_volume 3683.3(11)
_computing_cell_refinement 'CrysAlis CCD'
_computing_data_collection 'CrysAlis CCD (Oxford Diffraction, 2005)'
_computing_data_reduction 'CrysAlis RED (Oxford Diffraction, 2005)'
_computing_molecular_graphics 'SHELTXL (Sheldrick, 1990)'
_computing_publication_material SHELXL97
_computing_structure_refinement 'SHELXL97 (Sheldrick, 1997)'
_computing_structure_solution 'SHELXS97 (Sheldrick, 1997)'
_diffrn_ambient_temperature 295(2)
_diffrn_detector_area_resol_mean '1024x1024 with blocks 2x2'
_diffrn_measured_fraction_theta_full 0.998
_diffrn_measured_fraction_theta_max 0.998
_diffrn_measurement_device_type 'Kuma KM-4 CCD area-detector'
_diffrn_measurement_method \w
_diffrn_radiation_monochromator graphite
_diffrn_radiation_source 'fine-focus sealed tube'
_diffrn_radiation_type MoK\a
_diffrn_radiation_wavelength 0.71073
_diffrn_reflns_av_R_equivalents 0.0453
_diffrn_reflns_av_sigmaI/netI 0.0694
_diffrn_reflns_limit_h_max 19
_diffrn_reflns_limit_h_min -19
_diffrn_reflns_limit_k_max 18
_diffrn_reflns_limit_k_min -18
_diffrn_reflns_limit_l_max 22
_diffrn_reflns_limit_l_min -24
_diffrn_reflns_number 39524
_diffrn_reflns_theta_full 28.00
_diffrn_reflns_theta_max 28.0
_diffrn_reflns_theta_min 3.11
_exptl_absorpt_coefficient_mu 0.244
_exptl_absorpt_correction_T_max 0.947
_exptl_absorpt_correction_T_min 0.929
_exptl_absorpt_correction_type analytical
_exptl_absorpt_process_details '[face-indexed (SHELXTL; Sheldrick, 1990)]'
_exptl_crystal_colour violet
_exptl_crystal_density_diffrn 1.410
_exptl_crystal_density_meas 1.41
_exptl_crystal_density_method floatation
_exptl_crystal_description paralellepiped
_exptl_crystal_F_000 1608
_exptl_crystal_size_max 0.38
_exptl_crystal_size_mid 0.27
_exptl_crystal_size_min 0.24
_refine_diff_density_max 0.173
_refine_diff_density_min -0.158
_refine_ls_extinction_method none
_refine_ls_goodness_of_fit_ref 1.007
_refine_ls_hydrogen_treatment constr
_refine_ls_matrix_type full
_refine_ls_number_parameters 511
_refine_ls_number_reflns 8890
_refine_ls_number_restraints 0
_refine_ls_restrained_S_all 1.007
_refine_ls_R_factor_all 0.1045
_refine_ls_R_factor_gt 0.0631
_refine_ls_shift/su_max 0.002
_refine_ls_shift/su_mean 0.000
_refine_ls_structure_factor_coef Fsqd
_refine_ls_weighting_details 'calc w=1/[\s^2^(Fo^2^)+(0.0319P)^2^] where P=(Fo^2^+2Fc^2^)/3'
_refine_ls_weighting_scheme calc
_refine_ls_wR_factor_gt 0.0850
_refine_ls_wR_factor_ref 0.1107
_reflns_number_gt 5340
_reflns_number_total 8890
_reflns_threshold_expression I>2\s(I)
_cod_data_source_file gg3098.cif
_cod_data_source_block I
_cod_original_sg_symbol_H-M 'P 21/n'
_cod_database_code 2016098
_cod_database_fobs_code 2016098

loop_
_symmetry_equiv_pos_as_xyz
'x, y, z'
'-x+1/2, y+1/2, -z+1/2'
'-x, -y, -z'
'x-1/2, -y-1/2, z-1/2'

loop_
_atom_site_type_symbol
_atom_site_label
_atom_site_fract_x
_atom_site_fract_y
_atom_site_fract_z
_atom_site_U_iso_or_equiv
_atom_site_adp_type
_atom_site_calc_flag
_atom_site_refinement_flags
_atom_site_occupancy
Mg Mg1 0.62169(6) 0.03543(5) 0.18097(4) 0.0547(2) Uani d . 1
O O1 0.72046(13) 0.12833(10) 0.23786(9) 0.0654(5) Uani d D 1
H H1O 0.734 0.1076 0.2814 0.098 Uiso d D 1
H H2O 0.7234 0.1864 0.2322 0.098 Uiso d D 1
N N1 0.49933(14) 0.08370(12) 0.19572(12) 0.0619(6) Uani d . 1
N N2 0.44368(14) 0.18068(13) 0.08241(12) 0.0564(6) Uani d . 1
N N3 0.57503(14) 0.08185(13) 0.07250(12) 0.0551(6) Uani d . 1
N N4 0.68184(15) 0.00287(13) 0.01283(11) 0.0579(6) Uani d . 1
N N5 0.69979(13) -0.06165(12) 0.14174(11) 0.0517(5) Uani d . 1
N N6 0.74722(13) -0.16814(11) 0.24922(11) 0.0484(5) Uani d . 1
N N7 0.62365(14) -0.06268(12) 0.26326(11) 0.0535(5) Uani d . 1
N N8 0.49858(16) 0.00134(12) 0.31276(11) 0.0634(6) Uani d . 1
C C1 0.46631(19) 0.06281(17) 0.25586(15) 0.0614(7) Uani d . 1
C C2 0.38220(19) 0.11853(17) 0.24924(16) 0.0669(7) Uani d . 1
C C3 0.3188(2) 0.1181(2) 0.29476(16) 0.0752(9) Uani d . 1
H H3 0.3258 0.0781 0.3366 0.102 Uiso calc R 1
C C4 0.2452(2) 0.1827(3) 0.2714(2) 0.1126(12) Uani d . 1
H H4 0.2061 0.1912 0.3027 0.135 Uiso calc R 1
C C5 0.2275(2) 0.2331(2) 0.2069(2) 0.1094(13) Uani d . 1
H H5 0.1733 0.2690 0.1916 0.143 Uiso calc R 1
C C6 0.2920(2) 0.2318(2) 0.16113(18) 0.0851(10) Uani d . 1
H H6 0.2842 0.2710 0.1188 0.101 Uiso calc R 1
C C7 0.36432(18) 0.17098(18) 0.18290(15) 0.0629(7) Uani d . 1
C C8 0.43741(18) 0.14804(17) 0.14921(15) 0.0600(7) Uani d . 1
C C9 0.5040(2) 0.14912(16) 0.04720(15) 0.0608(7) Uani d . 1
C C10 0.50284(18) 0.17982(16) -0.03049(15) 0.0650(7) Uani d . 1
C C11 0.4497(2) 0.24579(17) -0.08059(18) 0.0691(8) Uani d . 1
H H11 0.4035 0.2798 -0.0667 0.081 Uiso calc R 1
C C12 0.4639(2) 0.26106(19) -0.14831(18) 0.0796(9) Uani d . 1
H H12 0.4291 0.3057 -0.1819 0.095 Uiso calc R 1
C C13 0.5349(3) 0.2061(2) -0.16743(15) 0.0675(11) Uani d . 1
H H13 0.5445 0.2166 -0.2149 0.081 Uiso calc R 1
C C14 0.59074(19) 0.13823(17) -0.12091(17) 0.0606(8) Uani d . 1
H H14 0.6367 0.1043 -0.1352 0.073 Uiso calc R 1
C C15 0.57188(19) 0.12536(16) -0.05090(15) 0.0584(7) Uani d . 1
C C16 0.61587(18) 0.06479(16) 0.01351(14) 0.0560(7) Uani d . 1
C C17 0.71758(17) -0.05499(15) 0.07196(15) 0.0533(6) Uani d . 1
C C18 0.78908(18) -0.12552(16) 0.06830(14) 0.0607(7) Uani d . 1
C C19 0.8345(2) -0.14733(19) 0.01586(16) 0.0682(9) Uani d . 1
H H19 0.8202 -0.1140 -0.0298 0.082 Uiso calc R 1
C C20 0.8990(2) -0.2152(2) 0.02813(17) 0.0890(10) Uani d . 1
H H20 0.9283 -0.2304 -0.0091 0.107 Uiso calc R 1
C C21 0.9224(2) -0.2636(2) 0.09782(18) 0.0801(11) Uani d . 1
H H21 0.9696 -0.3091 0.1070 0.091 Uiso calc R 1
C C22 0.87883(18) -0.24658(17) 0.15230(15) 0.0696(8) Uani d . 1
H H22 0.8921 -0.2820 0.1970 0.084 Uiso calc R 1
C C23 0.81326(17) -0.17367(15) 0.13814(13) 0.0578(7) Uani d . 1
C C24 0.75169(16) -0.13523(15) 0.18163(14) 0.0526(6) Uani d . 1
C C25 0.68733(17) -0.13498(16) 0.28590(13) 0.0528(6) Uani d . 1
C C26 0.68006(17) -0.17477(15) 0.35770(13) 0.0509(6) Uani d . 1
C C27 0.72911(18) -0.24348(16) 0.40789(13) 0.0629(7) Uani d . 1
H H27 0.7772 -0.2776 0.3969 0.075 Uiso calc R 1
C C28 0.70477(19) -0.26005(19) 0.47490(15) 0.0650(8) Uani d . 1
H H28 0.7383 -0.3046 0.5093 0.078 Uiso calc R 1
C C29 0.6331(2) -0.2128(2) 0.49156(15) 0.0704(9) Uani d . 1
H H29 0.6158 -0.2299 0.5349 0.085 Uiso calc R 1
C C30 0.58555(18) -0.1402(2) 0.44588(15) 0.0624(8) Uani d . 1
H H30 0.5403 -0.1044 0.4595 0.072 Uiso calc R 1
C C31 0.60948(19) -0.12291(16) 0.37647(15) 0.0627(7) Uani d . 1
C C32 0.57514(19) -0.05527(16) 0.31673(15) 0.0616(7) Uani d . 1
Cl Cl1 0.76872(10) 0.02373(8) 0.57342(7) 0.0907(5) Uani d D 1
N N41 0.8139(2) 0.0462(2) 0.37421(16) 0.0986(9) Uani d . 1
C C42 0.7800(3) 0.0583(2) 0.4303(2) 0.0873(12) Uani d . 1
H H42 0.7328 0.1027 0.4273 0.129 Uiso calc R 1
C C43 0.8160(3) 0.0017(3) 0.49960(17) 0.0945(12) Uani d D 1
C C44 0.8833(3) -0.0613(3) 0.5016(2) 0.1132(13) Uani d . 1
H H44 0.9101 -0.0962 0.5454 0.136 Uiso calc R 1
C C45 0.9118(3) -0.0732(3) 0.4371(3) 0.1110(16) Uani d . 1
H H45 0.9532 -0.1220 0.4347 0.135 Uiso calc R 1
C C46 0.8822(3) -0.0180(3) 0.3809(2) 0.1078(12) Uani d . 1
H H46 0.9099 -0.0223 0.3413 0.129 Uiso calc R 1
Cl Cl2 1.17661(11) -0.07811(11) 0.13922(9) 0.1194(7) Uani d D 1
N N51 0.9870(5) 0.0064(6) 0.2424(4) 0.124(3) Uani d . 1
C C52 1.0608(4) -0.0476(4) 0.2258(4) 0.1172(19) Uani d . 1
H H52 1.0918 -0.0955 0.2582 0.141 Uiso calc R 1
C C53 1.0833(3) -0.0257(3) 0.1611(3) 0.1147(13) Uani d D 1
C C54 1.0233(5) 0.0240(5) 0.1054(3) 0.130(2) Uani d . 1
H H54 1.0287 0.0270 0.0560 0.166 Uiso calc R 1
C C55 0.9557(6) 0.0684(5) 0.1269(7) 0.111(5) Uani d . 1
H H55 0.9164 0.1092 0.0926 0.133 Uiso calc R 1
C C56 0.9425(5) 0.0578(5) 0.1911(5) 0.116(3) Uani d . 1
H H56 0.8940 0.0925 0.2008 0.139 Uiso calc R 1

loop_
_atom_site_aniso_label
_atom_site_aniso_U_11
_atom_site_aniso_U_22
_atom_site_aniso_U_33
_atom_site_aniso_U_12
_atom_site_aniso_U_13
_atom_site_aniso_U_23
Mg1 0.0646(6) 0.0359(4) 0.0656(5) 0.0027(4) 0.0213(4) 0.0048(4)
O1 0.0717(13) 0.0436(9) 0.0854(13) 0.0022(10) 0.0195(12) 0.0040(9)
N1 0.0607(16) 0.0457(11) 0.0758(15) 0.0067(11) 0.0141(13) 0.0107(11)
N2 0.0609(15) 0.0409(12) 0.0724(15) 0.0102(10) 0.0065(13) 0.0054(11)
N3 0.0637(15) 0.0406(12) 0.0688(16) 0.0126(11) 0.0119(13) 0.0007(11)
N4 0.0711(16) 0.0396(11) 0.0617(14) 0.0069(11) 0.0161(12) 0.0113(10)
N5 0.0531(13) 0.0434(12) 0.0599(13) 0.0055(10) 0.0177(11) 0.0088(10)
N6 0.0609(14) 0.0293(10) 0.0607(13) 0.0055(10) 0.0261(11) 0.0003(9)
N7 0.0516(13) 0.0427(11) 0.0717(14) 0.0032(10) 0.0262(12) 0.0028(10)
N8 0.0919(18) 0.0343(11) 0.0766(15) 0.0043(12) 0.0441(13) 0.0022(10)
C1 0.073(2) 0.0472(15) 0.0580(17) 0.0006(14) 0.0085(16) 0.0015(13)
C2 0.062(2) 0.0528(16) 0.087(2) 0.0011(15) 0.0101(17) 0.0011(15)
C3 0.079(2) 0.081(2) 0.083(2) 0.0022(19) 0.011(2) 0.0106(17)
C4 0.096(3) 0.133(3) 0.121(3) 0.038(2) 0.049(2) 0.009(3)
C5 0.092(3) 0.115(3) 0.138(4) 0.049(2) 0.043(3) 0.010(3)
C6 0.073(2) 0.082(2) 0.087(2) 0.0352(19) 0.002(2) 0.0089(18)
C7 0.0563(18) 0.0637(17) 0.0703(19) 0.0093(15) 0.0020(16) 0.0024(15)
C8 0.0637(19) 0.0484(15) 0.0669(19) 0.0108(14) 0.0103(16) 0.0051(14)
C9 0.0646(19) 0.0324(14) 0.0717(19) 0.0154(14) 0.0049(16) 0.0039(13)
C10 0.067(2) 0.0539(13) 0.063(2) 0.0061(14) 0.0015(17) 0.0090(14)
C11 0.065(2) 0.0575(16) 0.076(2) 0.0075(16) 0.0101(19) 0.0088(16)
C12 0.078(3) 0.0707(17) 0.085(2) -0.0097(17) 0.014(2) 0.0102(16)
C13 0.066(3) 0.059(2) 0.0706(19) -0.011(2) 0.013(2) 0.0101(19)
C14 0.061(2) 0.0539(15) 0.065(2) -0.0011(15) 0.0111(18) 0.0097(15)
C15 0.060(2) 0.0528(13) 0.0607(17) 0.0016(14) 0.0100(15) 0.0075(13)
C16 0.0697(19) 0.0403(14) 0.0581(17) 0.0129(14) 0.0113(16) 0.0010(13)
C17 0.0616(17) 0.0417(13) 0.0611(18) 0.0070(12) 0.0158(15) 0.0013(13)
C18 0.063(2) 0.0599(14) 0.0603(17) 0.0081(14) 0.0182(16) 0.0061(13)
C19 0.082(2) 0.0682(19) 0.071(2) 0.0114(18) 0.0233(19) 0.0096(16)
C20 0.099(3) 0.083(2) 0.084(2) 0.031(2) 0.0235(19) 0.0032(18)
C21 0.091(3) 0.073(2) 0.082(2) 0.027(2) 0.022(2) 0.0031(18)
C22 0.082(2) 0.0585(16) 0.0845(19) 0.0247(15) 0.0225(17) 0.0030(14)
C23 0.0606(19) 0.0474(13) 0.0652(17) 0.0086(13) 0.0180(15) 0.0009(12)
C24 0.0589(17) 0.0378(12) 0.0625(18) 0.0072(12) 0.0205(15) 0.0018(12)
C25 0.0559(17) 0.0425(13) 0.0541(17) 0.0103(13) 0.0117(14) 0.0011(12)
C26 0.0535(17) 0.0438(13) 0.0547(16) 0.0064(13) 0.0140(13) 0.0057(12)
C27 0.081(2) 0.0455(14) 0.0585(16) 0.0001(14) 0.0131(15) 0.0108(13)
C28 0.075(2) 0.063(2) 0.0639(19) 0.0104(17) 0.0236(17) 0.0148(16)
C29 0.078(3) 0.066(2) 0.069(2) 0.0080(19) 0.0258(18) 0.0181(17)
C30 0.0653(19) 0.068(2) 0.0645(19) 0.0058(17) 0.0367(17) 0.0093(16)
C31 0.065(2) 0.0631(13) 0.0651(19) 0.0063(14) 0.0290(17) 0.0080(13)
C32 0.0635(19) 0.0535(14) 0.063(2) 0.0018(13) 0.0183(16) 0.0018(13)
Cl1 0.1053(14) 0.0834(10) 0.0888(10) -0.0118(9) 0.0101(9) 0.0086(8)
N41 0.102(3) 0.099(2) 0.085(2) -0.0089(19) 0.0079(19) 0.0048(17)
C42 0.104(3) 0.060(2) 0.086(3) -0.016(2) 0.014(3) -0.003(2)
C43 0.105(4) 0.083(2) 0.085(2) -0.011(2) 0.011(2) 0.010(2)
C44 0.117(3) 0.088(3) 0.120(3) 0.003(2) 0.008(3) 0.031(2)
C45 0.113(4) 0.092(3) 0.113(4) -0.002(3) 0.015(4) 0.016(3)
C46 0.098(3) 0.080(3) 0.132(4) -0.004(2) 0.009(3) 0.013(2)
Cl2 0.1022(15) 0.1222(15) 0.1432(15) 0.0098(12) 0.0114(12) 0.0119(12)
N51 0.123(7) 0.117(8) 0.126(6) 0.004(5) 0.044(5) 0.010(5)
C52 0.103(5) 0.115(5) 0.118(6) 0.001(4) 0.016(4) 0.017(4)
C53 0.113(4) 0.115(3) 0.118(3) 0.001(3) 0.019(3) 0.011(3)
C54 0.143(5) 0.113(6) 0.121(5) 0.018(4) 0.019(5) 0.049(5)
C55 0.124(8) 0.135(6) 0.115(16) 0.016(5) 0.028(10) 0.040(8)
C56 0.113(6) 0.128(7) 0.123(7) 0.011(5) 0.024(5) 0.035(6)

loop_
_atom_type_symbol
_atom_type_description
_atom_type_scat_dispersion_real
_atom_type_scat_dispersion_imag
_atom_type_scat_source
C C 0.0033 0.0016 'International Tables Vol C Tables 4.2.6.8 and 6.1.1.4'
H H 0.0000 0.0000 'International Tables Vol C Tables 4.2.6.8 and 6.1.1.4'
N N 0.0061 0.0033 'International Tables Vol C Tables 4.2.6.8 and 6.1.1.4'
Mg Mg 0.0486 0.0363 'International Tables Vol C Tables 4.2.6.8 and 6.1.1.4'
O O 0.0106 0.0060 'International Tables Vol C Tables 4.2.6.8 and 6.1.1.4'
Cl Cl 0.1484 0.1585 'International Tables Vol C Tables 4.2.6.8 and 6.1.1.4'

loop_
_geom_angle_atom_site_label_1
_geom_angle_atom_site_label_2
_geom_angle_atom_site_label_3
_geom_angle
_geom_angle_publ_flag
O1 Mg1 N1 106.09(8) yes
O1 Mg1 N3 107.94(7) yes
O1 Mg1 N5 101.35(8) yes
O1 Mg1 N7 100.88(8) yes
N1 Mg1 N3 86.64(9) yes
N1 Mg1 N5 152.49(8) yes
N1 Mg1 N7 87.50(9) yes
N3 Mg1 N5 86.86(8) yes
N3 Mg1 N7 151.10(8) yes
N5 Mg1 N7 85.40(8) yes
Mg1 O1 H1O 103 ?
Mg1 O1 H2O 129 ?
H1O O1 H2O 118 ?
C1 N1 C8 107.7(2) ?
C1 N1 Mg1 125.20(17) ?
C8 N1 Mg1 127.00(18) ?
C9 N2 C8 124.3(2) ?
C16 N3 C9 108.1(2) ?
C16 N3 Mg1 126.60(17) ?
C9 N3 Mg1 124.59(18) ?
C16 N4 C17 121.6(2) ?
C24 N5 C17 108.63(19) ?
C24 N5 Mg1 127.20(16) ?
C17 N5 Mg1 123.71(15) ?
C24 N6 C25 123.59(19) ?
C32 N7 C25 107.4(2) ?
C32 N7 Mg1 125.09(16) ?
C25 N7 Mg1 126.03(16) ?
C1 N8 C32 121.9(2) ?
N8 C1 N1 129.6(2) ?
N8 C1 C2 122.0(3) ?
N1 C1 C2 108.4(2) ?
C7 C2 C3 121.1(3) ?
C7 C2 C1 108.2(3) ?
C3 C2 C1 130.4(3) ?
C4 C3 C2 114.5(3) ?
C4 C3 H3 122.7 ?
C2 C3 H3 122.7 ?
C5 C4 C3 123.9(3) ?
C5 C4 H4 118.0 ?
C3 C4 H4 118.0 ?
C4 C5 C6 120.3(3) ?
C4 C5 H5 119.9 ?
C6 C5 H5 119.9 ?
C7 C6 C5 116.6(3) ?
C7 C6 H6 121.7 ?
C5 C6 H6 121.7 ?
C6 C7 C2 122.8(3) ?
C6 C7 C8 131.3(3) ?
C2 C7 C8 105.8(2) ?
N2 C8 N1 125.2(2) ?
N2 C8 C7 124.9(2) ?
N1 C8 C7 109.8(2) ?
N2 C9 N3 128.4(2) ?
N2 C9 C10 122.8(2) ?
N3 C9 C10 108.7(3) ?
C11 C10 C15 120.8(3) ?
C11 C10 C9 133.0(3) ?
C15 C10 C9 106.3(2) ?
C12 C11 C10 120.9(3) ?
C12 C11 H11 119.6 ?
C10 C11 H11 119.6 ?
C11 C12 C13 117.4(3) ?
C11 C12 H12 121.3 ?
C13 C12 H12 121.3 ?
C14 C13 C12 125.4(3) ?
C14 C13 H13 117.3 ?
C12 C13 H13 117.3 ?
C13 C14 C15 114.3(3) ?
C13 C14 H14 122.9 ?
C15 C14 H14 122.9 ?
C14 C15 C10 121.2(2) ?
C14 C15 C16 131.2(3) ?
C10 C15 C16 107.5(2) ?
N4 C16 N3 127.3(2) ?
N4 C16 C15 123.4(2) ?
N3 C16 C15 109.3(2) ?
N4 C17 N5 130.9(2) ?
N4 C17 C18 120.2(2) ?
N5 C17 C18 108.9(2) ?
C19 C18 C23 118.9(2) ?
C19 C18 C17 134.1(2) ?
C23 C18 C17 106.9(2) ?
C20 C19 C18 121.6(3) ?
C20 C19 H19 119.2 ?
C18 C19 H19 119.2 ?
C19 C20 C21 119.2(3) ?
C19 C20 H20 120.4 ?
C21 C20 H20 120.4 ?
C22 C21 C20 122.3(3) ?
C22 C21 H21 118.8 ?
C20 C21 H21 118.8 ?
C21 C22 C23 116.7(3) ?
C21 C22 H22 121.6 ?
C23 C22 H22 121.6 ?
C22 C23 C18 121.0(2) ?
C22 C23 C24 132.9(2) ?
C18 C23 C24 105.9(2) ?
N6 C24 N5 125.8(2) ?
N6 C24 C23 124.8(2) ?
N5 C24 C23 109.4(2) ?
N6 C25 N7 127.4(2) ?
N6 C25 C26 123.0(2) ?
N7 C25 C26 109.6(2) ?
C27 C26 C31 119.5(2) ?
C27 C26 C25 134.6(2) ?
C31 C26 C25 105.7(2) ?
C28 C27 C26 118.6(2) ?
C28 C27 H27 120.7 ?
C26 C27 H27 120.7 ?
C29 C28 C27 121.9(2) ?
C29 C28 H28 119.1 ?
C27 C28 H28 119.1 ?
C28 C29 C30 121.8(3) ?
C28 C29 H29 119.1 ?
C30 C29 H29 119.1 ?
C29 C30 C31 116.7(3) ?
C29 C30 H30 121.7 ?
C31 C30 H30 121.7 ?
C26 C31 C32 107.0(2) ?
C26 C31 C30 121.3(2) ?
C32 C31 C30 131.7(3) ?
N7 C32 N8 126.9(2) ?
N7 C32 C31 110.2(2) ?
N8 C32 C31 122.7(3) ?
C42 N41 C46 118.5(3) ?
N41 C42 C43 119.4(4) ?
N41 C42 H42 120.3 ?
C43 C42 H42 120.3 ?
C44 C43 C42 118.5(3) ?
C44 C43 Cl1 124.7(4) ?
C42 C43 Cl1 116.8(4) ?
C43 C44 C45 117.9(4) ?
C43 C44 H44 121.1 ?
C45 C44 H44 121.1 ?
C46 C45 C44 120.3(5) ?
C46 C45 H45 119.9 ?
C44 C45 H45 119.9 ?
C45 C46 N41 124.9(5) ?
C45 C46 H46 117.6 ?
N41 C46 H46 117.6 ?
C56 N51 C52 115.7(8) ?
C53 C52 N51 117.2(5) ?
C53 C52 H52 121.4 ?
N51 C52 H52 121.4 ?
C52 C53 C54 120.3(4) ?
C52 C53 Cl2 121.4(5) ?
C54 C53 Cl2 117.2(6) ?
C55 C54 C53 114.6(7) ?
C55 C54 H54 122.7 ?
C53 C54 H54 122.7 ?
C56 C55 C54 123.3(10) ?
C56 C55 H55 118.3 ?
C54 C55 H55 118.3 ?
N51 C56 C55 126.6(10) ?
N51 C56 H56 116.7 ?
C55 C56 H56 116.7 ?

loop_
_geom_bond_atom_site_label_1
_geom_bond_atom_site_label_2
_geom_bond_distance
_geom_bond_publ_flag
Mg1 O1 2.029(2) yes
Mg1 N1 2.039(2) yes
Mg1 N3 2.024(2) yes
Mg1 N5 2.044(2) yes
Mg1 N7 2.030(2) yes
O1 H1O 0.8200 ?
O1 H2O 0.8200 ?
N1 C1 1.356(3) ?
N1 C8 1.401(3) ?
N2 C9 1.320(3) ?
N2 C8 1.332(3) ?
N3 C16 1.399(3) ?
N3 C9 1.400(3) ?
N4 C16 1.315(3) ?
N4 C17 1.340(3) ?
N5 C24 1.372(3) ?
N5 C17 1.377(3) ?
N6 C24 1.339(3) ?
N6 C25 1.341(3) ?
N7 C32 1.373(3) ?
N7 C25 1.373(3) ?
N8 C1 1.334(3) ?
N8 C32 1.378(3) ?
C1 C2 1.457(3) ?
C2 C7 1.380(3) ?
C2 C3 1.424(3) ?
C3 C4 1.399(3) ?
C3 H3 0.9300 ?
C4 C5 1.337(3) ?
C4 H4 0.9300 ?
C5 C6 1.442(3) ?
C5 H5 0.9300 ?
C6 C7 1.348(3) ?
C6 H6 0.9300 ?
C7 C8 1.432(3) ?
C9 C10 1.481(3) ?
C10 C11 1.388(3) ?
C10 C15 1.413(3) ?
C11 C12 1.331(3) ?
C11 H11 0.9300 ?
C12 C13 1.430(3) ?
C12 H12 0.9300 ?
C13 C14 1.391(3) ?
C13 H13 0.9300 ?
C14 C15 1.397(3) ?
C14 H14 0.9300 ?
C15 C16 1.455(3) ?
C17 C18 1.470(3) ?
C18 C19 1.354(3) ?
C18 C23 1.402(3) ?
C19 C20 1.328(3) ?
C19 H19 0.9300 ?
C20 C21 1.401(3) ?
C20 H20 0.9300 ?
C21 C22 1.354(3) ?
C21 H21 0.9300 ?
C22 C23 1.389(3) ?
C22 H22 0.9300 ?
C23 C24 1.474(3) ?
C25 C26 1.458(3) ?
C26 C27 1.391(3) ?
C26 C31 1.399(3) ?
C27 C28 1.391(3) ?
C27 H27 0.9300 ?
C28 C29 1.363(3) ?
C28 H28 0.9300 ?
C29 C30 1.381(3) ?
C29 H29 0.9300 ?
C30 C31 1.432(3) ?
C30 H30 0.9300 ?
C31 C32 1.430(3) ?
Cl1 C43 1.716(3) ?
N41 C42 1.276(4) ?
N41 C46 1.339(4) ?
C42 C43 1.467(4) ?
C42 H42 0.9300 ?
C43 C44 1.330(4) ?
C44 C45 1.371(5) ?
C44 H44 0.9300 ?
C45 C46 1.266(4) ?
C45 H45 0.9300 ?
C46 H46 0.9300 ?
Cl2 C53 1.719(3) ?
N51 C56 1.225(7) ?
N51 C52 1.438(6) ?
C52 C53 1.351(5) ?
C52 H52 0.9300 ?
C53 C54 1.354(5) ?
C54 C55 1.335(6) ?
C54 H54 0.9300 ?
C55 C56 1.252(8) ?
C55 H55 0.9300 ?
C56 H56 0.9300 ?

loop_
_geom_hbond_atom_site_label_D
_geom_hbond_atom_site_label_H
_geom_hbond_atom_site_label_A
_geom_hbond_site_symmetry_A
_geom_hbond_distance_DH
_geom_hbond_distance_HA
_geom_hbond_distance_DA
_geom_hbond_angle_DHA
_geom_hbond_publ_flag
O1 H1O N41 . 0.82 1.99 2.758(3) 156 yes
O1 H2O N6 2_655 0.82 2.09 2.880(2) 163 yes
C46 H46 N51 . 0.93 2.43 3.344(8) 167 yes
